data_2231648
loop_
_publ_author_name
'Brito, Iv\'an'
'Szil\'agyi, L\'aszl\'o'
'Kumar, Ambati Ashok'
'Albanez, Joselyn'
'Bolte, Michael'

_publ_section_title
;
 2-Phenylethyl 1-thio-\b-<small>D</small>-galactopyranoside hemihydrate
;
_journal_coeditor_code OM2454
_journal_issue 9
_journal_name_full 'Acta Crystallographica Section E'
_journal_page_first o2308
_journal_page_last o2309
_journal_paper_doi 10.1107/S1600536811031667
_journal_volume 67
_journal_year 2011
_chemical_formula_iupac 'C14 H20 O5 S, 0.5H2 O'
_chemical_formula_moiety 'C14 H20 O5 S, 0.5(H2 O)'
_chemical_formula_sum 'C14 H21 O5.5 S'
_chemical_formula_weight 309.37
_chemical_name_systematic
;
2-Phenylethyl 1-thio-\b-D-galactopyranoside monohydrate
;
_space_group_IT_number 19
_symmetry_cell_setting orthorhombic
_symmetry_space_group_name_Hall 'P 2ac 2ab'
_symmetry_space_group_name_H-M 'P 21 21 21'
_atom_sites_solution_hydrogens geom
_atom_sites_solution_primary direct
_atom_sites_solution_secondary difmap
_audit_creation_method SHELXL-97
_cell_angle_alpha 90.00
_cell_angle_beta 90.00
_cell_angle_gamma 90.00
_cell_formula_units_Z 8
_cell_length_a 4.8358(4)
_cell_length_b 14.8218(16)
_cell_length_c 41.390(3)
_cell_measurement_reflns_used 3425
_cell_measurement_temperature 173(2)
_cell_measurement_theta_max 25.6
_cell_measurement_theta_min 2.8
_cell_volume 2966.6(5)
_computing_cell_refinement 'X-AREA (Stoe & Cie, 2001)'
_computing_data_collection 'X-AREA (Stoe & Cie, 2001)'
_computing_data_reduction 'X-AREA (Stoe & Cie, 2001)'
_computing_molecular_graphics 'XP in SHELXTL-Plus (Sheldrick, 2008)'
_computing_publication_material
;
SHELXL97 (Sheldrick, 2008) and PLATON (Spek, 2009)'
;
_computing_structure_refinement 'SHELXL97 (Sheldrick, 2008)'
_computing_structure_solution 'SHELXS97 (Sheldrick, 2008)'
_diffrn_ambient_temperature 173(2)
_diffrn_measured_fraction_theta_full 0.994
_diffrn_measured_fraction_theta_max 0.994
_diffrn_measurement_device_type 'Stoe IPDS II two-circle'
_diffrn_measurement_method \w
_diffrn_radiation_monochromator graphite
_diffrn_radiation_source 'fine-focus sealed tube'
_diffrn_radiation_type MoK\a
_diffrn_radiation_wavelength 0.71073
_diffrn_reflns_av_R_equivalents 0.1686
_diffrn_reflns_av_sigmaI/netI 0.2718
_diffrn_reflns_limit_h_max 5
_diffrn_reflns_limit_h_min -4
_diffrn_reflns_limit_k_max 17
_diffrn_reflns_limit_k_min -17
_diffrn_reflns_limit_l_max 47
_diffrn_reflns_limit_l_min -49
_diffrn_reflns_number 14206
_diffrn_reflns_theta_full 25.00
_diffrn_reflns_theta_max 25.02
_diffrn_reflns_theta_min 2.75
_diffrn_standards_number 0
_exptl_absorpt_coefficient_mu 0.239
_exptl_absorpt_correction_T_max 0.9812
_exptl_absorpt_correction_T_min 0.9538
_exptl_absorpt_correction_type multi-scan
_exptl_absorpt_process_details '(MULABS; Spek, 200; Blessing, 1995)'
_exptl_crystal_colour colourless
_exptl_crystal_density_diffrn 1.385
_exptl_crystal_density_method 'not measured'
_exptl_crystal_description needle
_exptl_crystal_F_000 1320
_exptl_crystal_size_max 0.20
_exptl_crystal_size_mid 0.09
_exptl_crystal_size_min 0.08
_refine_diff_density_max 0.281
_refine_diff_density_min -0.295
_refine_ls_abs_structure_details 'Flack (1983), 2269 Friedel pairs'
_refine_ls_abs_structure_Flack -0.25(16)
_refine_ls_extinction_method none
_refine_ls_goodness_of_fit_ref 0.677
_refine_ls_hydrogen_treatment constr
_refine_ls_matrix_type full
_refine_ls_number_parameters 377
_refine_ls_number_reflns 5217
_refine_ls_number_restraints 0
_refine_ls_restrained_S_all 0.677
_refine_ls_R_factor_all 0.1395
_refine_ls_R_factor_gt 0.0577
_refine_ls_shift/su_max 0.001
_refine_ls_shift/su_mean 0.000
_refine_ls_structure_factor_coef Fsqd
_refine_ls_weighting_details 'calc w=1/[\s^2^(Fo^2^)+(0.0007P)^2^] where P=(Fo^2^+2Fc^2^)/3'
_refine_ls_weighting_scheme calc
_refine_ls_wR_factor_gt 0.0885
_refine_ls_wR_factor_ref 0.1172
_reflns_number_gt 2395
_reflns_number_total 5217
_reflns_threshold_expression I>2\s(I)
_cod_data_source_file om2454.cif
_cod_data_source_block I
_cod_original_formula_sum 'C14 H21 O5.50 S'
_cod_database_code 2231648
_cod_database_fobs_code 2231648

loop_
_symmetry_equiv_pos_as_xyz
'x, y, z'
'-x+1/2, -y, z+1/2'
'-x, y+1/2, -z+1/2'
'x+1/2, -y+1/2, -z'

loop_
_atom_site_type_symbol
_atom_site_label
_atom_site_fract_x
_atom_site_fract_y
_atom_site_fract_z
_atom_site_U_iso_or_equiv
_atom_site_adp_type
_atom_site_calc_flag
_atom_site_refinement_flags
_atom_site_occupancy
_atom_site_symmetry_multiplicity
S S1 0.3816(4) 0.92470(10) 0.85163(4) 0.0217(4) Uani d . 1 1
O O1 0.2305(9) 0.7771(2) 0.82113(11) 0.0186(11) Uani d . 1 1
C C2 0.1463(14) 0.8684(3) 0.82448(14) 0.0171(14) Uani d . 1 1
H H2 -0.0432 0.8697 0.8341 0.020 Uiso calc R 1 1
C C3 0.1355(15) 0.9128(3) 0.79134(14) 0.0192(15) Uani d . 1 1
H H3 0.3253 0.9114 0.7818 0.023 Uiso calc R 1 1
C C4 -0.0578(14) 0.8611(4) 0.76924(14) 0.0150(14) Uani d . 1 1
H H4 -0.2469 0.8656 0.7789 0.018 Uiso calc R 1 1
C C5 0.0165(15) 0.7603(4) 0.76836(16) 0.0206(17) Uani d . 1 1
H H5 -0.1313 0.7263 0.7566 0.025 Uiso calc R 1 1
C C6 0.0370(14) 0.7259(4) 0.80286(15) 0.0176(15) Uani d . 1 1
H H6 -0.1488 0.7321 0.8132 0.021 Uiso calc R 1 1
C C7 0.1644(18) 0.9413(4) 0.88681(16) 0.0298(18) Uani d . 1 1
H H7A 0.2706 0.9759 0.9031 0.036 Uiso calc R 1 1
H H7B 0.0036 0.9785 0.8804 0.036 Uiso calc R 1 1
C C8 0.0570(17) 0.8546(4) 0.90277(18) 0.0335(19) Uani d . 1 1
H H8A -0.0909 0.8706 0.9183 0.040 Uiso calc R 1 1
H H8B -0.0258 0.8156 0.8859 0.040 Uiso calc R 1 1
C C11 0.2787(17) 0.8018(4) 0.92039(17) 0.0302(19) Uani d . 1 1
C C12 0.3759(19) 0.8276(4) 0.95047(17) 0.036(2) Uani d . 1 1
H H12 0.3035 0.8805 0.9603 0.043 Uiso calc R 1 1
C C13 0.5745(19) 0.7786(5) 0.96658(19) 0.040(2) Uani d . 1 1
H H13 0.6369 0.7982 0.9872 0.049 Uiso calc R 1 1
C C14 0.684(2) 0.7011(4) 0.9531(2) 0.044(2) Uani d . 1 1
H H14 0.8212 0.6671 0.9641 0.053 Uiso calc R 1 1
C C15 0.588(2) 0.6744(5) 0.9230(2) 0.050(3) Uani d . 1 1
H H15 0.6588 0.6205 0.9137 0.060 Uiso calc R 1 1
C C16 0.395(2) 0.7234(4) 0.90633(19) 0.042(2) Uani d . 1 1
H H16 0.3392 0.7048 0.8854 0.050 Uiso calc R 1 1
O O31 0.0486(12) 1.0048(3) 0.79387(11) 0.0352(14) Uani d . 1 1
H H31 -0.0953 1.0262 0.7855 0.053 Uiso d R 1 1
O O41 -0.0739(10) 0.8992(3) 0.73781(10) 0.0234(11) Uani d . 1 1
H H41 0.0863 0.9052 0.7303 0.035 Uiso calc R 1 1
O O51 0.2726(10) 0.7497(2) 0.75186(12) 0.0239(12) Uani d . 1 1
H H51 0.3191 0.6951 0.7521 0.036 Uiso calc R 1 1
C C61 0.1245(16) 0.6275(4) 0.80496(16) 0.0254(16) Uani d . 1 1
H H61B 0.0055 0.5902 0.7908 0.030 Uiso calc R 1 1
H H61C 0.3182 0.6210 0.7976 0.030 Uiso calc R 1 1
O O61 0.0999(11) 0.5973(3) 0.83768(11) 0.0276(11) Uani d . 1 1
H H61 0.2498 0.5739 0.8436 0.041 Uiso calc R 1 1
S S1A 0.1800(4) 0.92289(11) 0.58806(4) 0.0207(4) Uani d . 1 1
O O1A 0.4361(10) 0.7963(2) 0.62109(10) 0.0185(11) Uani d . 1 1
C C2A 0.4278(15) 0.8930(4) 0.61866(14) 0.0174(15) Uani d . 1 1
H H2A 0.6142 0.9150 0.6118 0.021 Uiso calc R 1 1
C C3A 0.3507(14) 0.9383(3) 0.65050(15) 0.0162(14) Uani d . 1 1
H H3A 0.1519 0.9264 0.6556 0.019 Uiso calc R 1 1
C C4A 0.5327(14) 0.9033(4) 0.67780(14) 0.0166(15) Uani d . 1 1
H H4A 0.7246 0.9268 0.6747 0.020 Uiso calc R 1 1
C C5A 0.5420(14) 0.8010(4) 0.67805(16) 0.0170(15) Uani d . 1 1
H H5A 0.6784 0.7805 0.6947 0.020 Uiso calc R 1 1
C C6A 0.6377(15) 0.7696(3) 0.64495(15) 0.0171(14) Uani d . 1 1
H H6A 0.8174 0.7998 0.6398 0.021 Uiso calc R 1 1
C C7A 0.3763(16) 0.8986(4) 0.55177(15) 0.0246(16) Uani d . 1 1
H H7A1 0.5560 0.9305 0.5526 0.030 Uiso calc R 1 1
H H7A2 0.4135 0.8330 0.5504 0.030 Uiso calc R 1 1
C C8A 0.2146(16) 0.9289(5) 0.52203(15) 0.0298(18) Uani d . 1 1
H H8A1 0.0333 0.8979 0.5216 0.036 Uiso calc R 1 1
H H8A2 0.1805 0.9946 0.5233 0.036 Uiso calc R 1 1
C C11A 0.3715(16) 0.9077(4) 0.49135(15) 0.0265(16) Uani d . 1 1
C C12A 0.5655(18) 0.9652(5) 0.47895(18) 0.0323(19) Uani d . 1 1
H H12A 0.6040 1.0207 0.4896 0.039 Uiso calc R 1 1
C C13A 0.7059(17) 0.9425(5) 0.45085(19) 0.042(2) Uani d . 1 1
H H13A 0.8432 0.9822 0.4426 0.050 Uiso calc R 1 1
C C14A 0.650(2) 0.8640(6) 0.43483(19) 0.046(2) Uani d . 1 1
H H14A 0.7484 0.8492 0.4157 0.055 Uiso calc R 1 1
C C15A 0.4537(19) 0.8077(5) 0.44622(19) 0.039(2) Uani d . 1 1
H H15A 0.4146 0.7536 0.4348 0.047 Uiso calc R 1 1
C C16A 0.3062(18) 0.8271(4) 0.47450(17) 0.034(2) Uani d . 1 1
H H16A 0.1666 0.7874 0.4822 0.041 Uiso calc R 1 1
O O31A 0.3948(11) 1.0327(2) 0.64734(11) 0.0213(10) Uani d . 1 1
H H31A 0.2432 1.0585 0.6437 0.032 Uiso calc R 1 1
O O41A 0.4250(10) 0.9385(3) 0.70761(10) 0.0241(11) Uani d . 1 1
H H41A 0.5551 0.9456 0.7208 0.036 Uiso calc R 1 1
O O51A 0.2770(10) 0.7663(3) 0.68599(11) 0.0261(12) Uani d . 1 1
H H51A 0.2409 0.7220 0.6740 0.039 Uiso calc R 1 1
C C61A 0.6753(15) 0.6677(4) 0.64172(16) 0.0196(15) Uani d . 1 1
H H61D 0.5043 0.6362 0.6484 0.023 Uiso calc R 1 1
H H61E 0.7153 0.6517 0.6190 0.023 Uiso calc R 1 1
O O61A 0.8991(13) 0.6415(3) 0.66183(13) 0.0420(15) Uani d . 1 1
H H61A 0.8688 0.5898 0.6693 0.063 Uiso calc R 1 1
O O1W -0.4231(11) 1.0767(3) 0.76658(13) 0.0445(14) Uani d . 1 1
H H1WA -0.5761 1.0770 0.7762 0.067 Uiso d R 1 1
H H1WB -0.4623 1.0412 0.7514 0.067 Uiso d R 1 1

loop_
_atom_site_aniso_label
_atom_site_aniso_U_11
_atom_site_aniso_U_22
_atom_site_aniso_U_33
_atom_site_aniso_U_12
_atom_site_aniso_U_13
_atom_site_aniso_U_23
S1 0.0215(10) 0.0253(7) 0.0184(9) 0.0002(8) -0.0020(8) -0.0018(7)
O1 0.016(3) 0.018(2) 0.022(3) 0.0012(18) -0.004(2) 0.0002(19)
C2 0.016(4) 0.020(3) 0.015(4) 0.003(3) -0.001(3) 0.002(3)
C3 0.029(4) 0.015(3) 0.014(3) 0.003(3) -0.005(3) -0.004(2)
C4 0.012(4) 0.024(3) 0.009(4) 0.004(3) 0.003(3) 0.006(2)
C5 0.020(4) 0.025(3) 0.017(4) -0.003(3) 0.003(3) -0.003(3)
C6 0.019(4) 0.017(3) 0.017(4) -0.002(3) -0.001(3) -0.003(3)
C7 0.038(5) 0.035(4) 0.017(4) 0.004(4) 0.000(4) 0.000(3)
C8 0.033(5) 0.039(4) 0.028(5) 0.007(4) 0.003(4) 0.003(3)
C11 0.041(5) 0.024(3) 0.025(5) -0.010(3) 0.002(4) 0.007(3)
C12 0.044(6) 0.038(4) 0.024(4) 0.011(4) 0.011(4) 0.002(3)
C13 0.051(6) 0.040(4) 0.030(5) -0.010(4) 0.004(5) 0.008(4)
C14 0.063(7) 0.028(4) 0.041(5) 0.004(4) -0.013(5) 0.007(3)
C15 0.066(7) 0.033(4) 0.053(6) 0.011(5) -0.001(6) -0.004(4)
C16 0.062(6) 0.034(4) 0.029(5) -0.005(4) -0.013(5) -0.004(3)
O31 0.055(4) 0.021(2) 0.029(3) 0.020(2) -0.018(3) 0.001(2)
O41 0.021(3) 0.029(2) 0.021(3) 0.000(2) -0.005(2) 0.0035(19)
O51 0.034(3) 0.013(2) 0.024(3) 0.0057(19) 0.002(3) 0.0008(19)
C61 0.019(4) 0.024(3) 0.033(4) -0.009(3) 0.002(4) 0.001(3)
O61 0.023(3) 0.028(2) 0.032(3) 0.001(2) 0.002(2) 0.0133(19)
S1A 0.0180(9) 0.0286(8) 0.0154(9) 0.0032(7) -0.0022(7) -0.0005(7)
O1A 0.020(3) 0.0161(19) 0.020(3) 0.0050(19) -0.006(2) 0.0004(17)
C2A 0.017(4) 0.021(3) 0.014(4) 0.002(3) -0.003(3) 0.004(2)
C3A 0.015(4) 0.015(3) 0.019(3) -0.003(3) 0.000(3) -0.002(3)
C4A 0.020(4) 0.021(3) 0.008(3) -0.005(3) -0.007(3) -0.002(3)
C5A 0.014(4) 0.019(3) 0.018(4) -0.002(3) -0.002(3) 0.002(3)
C6A 0.015(4) 0.018(3) 0.019(4) 0.003(3) -0.003(3) 0.002(3)
C7A 0.029(4) 0.033(3) 0.012(4) 0.004(3) 0.003(4) 0.007(3)
C8A 0.043(5) 0.031(3) 0.016(4) 0.014(4) -0.003(3) -0.003(3)
C11A 0.026(4) 0.035(4) 0.018(4) 0.007(4) -0.006(3) 0.001(3)
C12A 0.034(5) 0.035(4) 0.028(4) 0.002(4) -0.004(4) 0.002(3)
C13A 0.025(5) 0.067(5) 0.032(5) -0.001(4) 0.004(4) 0.016(4)
C14A 0.042(6) 0.074(5) 0.022(5) 0.023(5) 0.000(4) 0.000(4)
C15A 0.044(6) 0.042(4) 0.032(5) 0.013(4) 0.005(5) -0.011(4)
C16A 0.051(6) 0.031(4) 0.022(4) 0.007(4) 0.002(4) 0.005(3)
O31A 0.022(3) 0.0197(19) 0.023(3) -0.002(2) -0.008(3) 0.002(2)
O41A 0.032(3) 0.027(2) 0.014(2) -0.005(2) -0.003(2) -0.0025(19)
O51A 0.029(3) 0.028(2) 0.021(3) -0.012(2) 0.003(2) -0.001(2)
C61A 0.020(4) 0.021(3) 0.018(4) 0.001(3) 0.003(3) 0.000(3)
O61A 0.050(4) 0.019(2) 0.057(4) 0.005(3) -0.021(3) 0.007(2)
O1W 0.026(3) 0.049(3) 0.058(4) -0.015(3) 0.005(3) -0.002(3)

loop_
_atom_type_symbol
_atom_type_description
_atom_type_scat_dispersion_real
_atom_type_scat_dispersion_imag
_atom_type_scat_source
C C 0.0033 0.0016 'International Tables Vol C Tables 4.2.6.8 and 6.1.1.4'
H H 0.0000 0.0000 'International Tables Vol C Tables 4.2.6.8 and 6.1.1.4'
O O 0.0106 0.0060 'International Tables Vol C Tables 4.2.6.8 and 6.1.1.4'
S S 0.1246 0.1234 'International Tables Vol C Tables 4.2.6.8 and 6.1.1.4'

loop_
_geom_angle_atom_site_label_1
_geom_angle_atom_site_label_2
_geom_angle_atom_site_label_3
_geom_angle
C2 S1 C7 101.4(4)
C2 O1 C6 111.8(5)
O1 C2 C3 109.5(5)
O1 C2 S1 108.7(4)
C3 C2 S1 112.5(4)
O1 C2 H2 108.7
C3 C2 H2 108.7
S1 C2 H2 108.7
O31 C3 C4 110.2(5)
O31 C3 C2 110.9(5)
C4 C3 C2 110.2(5)
O31 C3 H3 108.5
C4 C3 H3 108.5
C2 C3 H3 108.5
O41 C4 C3 112.7(5)
O41 C4 C5 112.2(5)
C3 C4 C5 111.2(5)
O41 C4 H4 106.8
C3 C4 H4 106.8
C5 C4 H4 106.8
O51 C5 C6 110.9(6)
O51 C5 C4 108.8(5)
C6 C5 C4 108.6(5)
O51 C5 H5 109.5
C6 C5 H5 109.5
C4 C5 H5 109.5
O1 C6 C5 111.3(5)
O1 C6 C61 107.4(5)
C5 C6 C61 113.2(5)
O1 C6 H6 108.3
C5 C6 H6 108.3
C61 C6 H6 108.3
C8 C7 S1 115.4(5)
C8 C7 H7A 108.4
S1 C7 H7A 108.4
C8 C7 H7B 108.4
S1 C7 H7B 108.4
H7A C7 H7B 107.5
C11 C8 C7 113.6(7)
C11 C8 H8A 108.8
C7 C8 H8A 108.8
C11 C8 H8B 108.8
C7 C8 H8B 108.8
H8A C8 H8B 107.7
C12 C11 C16 117.5(7)
C12 C11 C8 122.0(6)
C16 C11 C8 120.5(7)
C13 C12 C11 121.8(7)
C13 C12 H12 119.1
C11 C12 H12 119.1
C12 C13 C14 120.7(8)
C12 C13 H13 119.7
C14 C13 H13 119.7
C13 C14 C15 118.2(8)
C13 C14 H14 120.9
C15 C14 H14 120.9
C16 C15 C14 121.9(8)
C16 C15 H15 119.0
C14 C15 H15 119.0
C15 C16 C11 119.9(7)
C15 C16 H16 120.0
C11 C16 H16 120.0
C3 O31 H31 125.0
C4 O41 H41 109.5
C5 O51 H51 109.5
O61 C61 C6 109.3(5)
O61 C61 H61B 109.8
C6 C61 H61B 109.8
O61 C61 H61C 109.8
C6 C61 H61C 109.8
H61B C61 H61C 108.3
C61 O61 H61 109.5
C2A S1A C7A 100.7(3)
C2A O1A C6A 109.8(4)
O1A C2A C3A 112.7(5)
O1A C2A S1A 108.3(4)
C3A C2A S1A 109.7(4)
O1A C2A H2A 108.7
C3A C2A H2A 108.7
S1A C2A H2A 108.7
O31A C3A C4A 108.5(5)
O31A C3A C2A 108.5(5)
C4A C3A C2A 110.4(5)
O31A C3A H3A 109.8
C4A C3A H3A 109.8
C2A C3A H3A 109.8
O41A C4A C5A 111.6(5)
O41A C4A C3A 107.7(5)
C5A C4A C3A 111.3(5)
O41A C4A H4A 108.7
C5A C4A H4A 108.7
C3A C4A H4A 108.7
O51A C5A C4A 109.7(5)
O51A C5A C6A 111.9(5)
C4A C5A C6A 108.0(5)
O51A C5A H5A 109.1
C4A C5A H5A 109.1
C6A C5A H5A 109.1
O1A C6A C5A 109.1(5)
O1A C6A C61A 106.9(5)
C5A C6A C61A 114.7(5)
O1A C6A H6A 108.6
C5A C6A H6A 108.6
C61A C6A H6A 108.6
C8A C7A S1A 110.0(5)
C8A C7A H7A1 109.7
S1A C7A H7A1 109.7
C8A C7A H7A2 109.7
S1A C7A H7A2 109.7
H7A1 C7A H7A2 108.2
C11A C8A C7A 111.1(6)
C11A C8A H8A1 109.4
C7A C8A H8A1 109.4
C11A C8A H8A2 109.4
C7A C8A H8A2 109.4
H8A1 C8A H8A2 108.0
C12A C11A C16A 119.6(7)
C12A C11A C8A 122.0(6)
C16A C11A C8A 118.4(7)
C11A C12A C13A 119.9(7)
C11A C12A H12A 120.1
C13A C12A H12A 120.1
C14A C13A C12A 121.1(8)
C14A C13A H13A 119.5
C12A C13A H13A 119.5
C15A C14A C13A 119.8(8)
C15A C14A H14A 120.1
C13A C14A H14A 120.1
C14A C15A C16A 121.6(7)
C14A C15A H15A 119.2
C16A C15A H15A 119.2
C15A C16A C11A 118.0(8)
C15A C16A H16A 121.0
C11A C16A H16A 121.0
C3A O31A H31A 109.5
C4A O41A H41A 109.5
C5A O51A H51A 109.5
O61A C61A C6A 108.1(5)
O61A C61A H61D 110.1
C6A C61A H61D 110.1
O61A C61A H61E 110.1
C6A C61A H61E 110.1
H61D C61A H61E 108.4
C61A O61A H61A 109.5
H1WA O1W H1WB 99.1

loop_
_geom_bond_atom_site_label_1
_geom_bond_atom_site_label_2
_geom_bond_distance
S1 C2 1.804(7)
S1 C7 1.812(7)
O1 C2 1.420(7)
O1 C6 1.422(7)
C2 C3 1.522(8)
C2 H2 1.0000
C3 O31 1.432(7)
C3 C4 1.516(9)
C3 H3 1.0000
C4 O41 1.420(7)
C4 C5 1.537(8)
C4 H4 1.0000
C5 O51 1.423(8)
C5 C6 1.519(9)
C5 H5 1.0000
C6 C61 1.521(8)
C6 H6 1.0000
C7 C8 1.535(9)
C7 H7A 0.9900
C7 H7B 0.9900
C8 C11 1.515(10)
C8 H8A 0.9900
C8 H8B 0.9900
C11 C12 1.385(10)
C11 C16 1.416(10)
C12 C13 1.376(11)
C12 H12 0.9500
C13 C14 1.383(10)
C13 H13 0.9500
C14 C15 1.386(11)
C14 H14 0.9500
C15 C16 1.371(12)
C15 H15 0.9500
C16 H16 0.9500
O31 H31 0.8395
O41 H41 0.8400
O51 H51 0.8400
C61 O61 1.431(8)
C61 H61B 0.9900
C61 H61C 0.9900
O61 H61 0.8400
S1A C2A 1.799(7)
S1A C7A 1.813(7)
O1A C2A 1.437(6)
O1A C6A 1.443(8)
C2A C3A 1.526(8)
C2A H2A 1.0000
C3A O31A 1.421(6)
C3A C4A 1.523(8)
C3A H3A 1.0000
C4A O41A 1.437(7)
C4A C5A 1.517(8)
C4A H4A 1.0000
C5A O51A 1.419(8)
C5A C6A 1.519(9)
C5A H5A 1.0000
C6A C61A 1.527(7)
C6A H6A 1.0000
C7A C8A 1.525(9)
C7A H7A1 0.9900
C7A H7A2 0.9900
C8A C11A 1.512(9)
C8A H8A1 0.9900
C8A H8A2 0.9900
C11A C12A 1.368(11)
C11A C16A 1.419(9)
C12A C13A 1.388(10)
C12A H12A 0.9500
C13A C14A 1.366(11)
C13A H13A 0.9500
C14A C15A 1.348(12)
C14A H14A 0.9500
C15A C16A 1.400(10)
C15A H15A 0.9500
C16A H16A 0.9500
O31A H31A 0.8400
O41A H41A 0.8400
O51A H51A 0.8400
C61A O61A 1.420(8)
C61A H61D 0.9900
C61A H61E 0.9900
O61A H61A 0.8400
O1W H1WA 0.8394
O1W H1WB 0.8399

loop_
_geom_hbond_atom_site_label_D
_geom_hbond_atom_site_label_H
_geom_hbond_atom_site_label_A
_geom_hbond_site_symmetry_A
_geom_hbond_distance_DH
_geom_hbond_distance_HA
_geom_hbond_distance_DA
_geom_hbond_angle_DHA
O31 H31 O1W . 0.84 1.92 2.759(7) 179.3
O41 H41 O41A . 0.84 1.95 2.779(7) 168.6
O51 H51 O1W 3_546 0.84 1.98 2.773(6) 156.4
O61 H61 O31A 3_646 0.84 1.86 2.697(7) 172.1
O31A H31A O61 3_556 0.84 1.92 2.650(7) 145.1
O41A H41A O41 1_655 0.84 2.05 2.788(7) 146.9
O51A H51A O61A 1_455 0.84 2.10 2.785(7) 138.4
O61A H61A O31 3_646 0.84 2.02 2.744(6) 144.5
O1W H1WA O31 1_455 0.84 2.23 2.989(8) 150.4
O1W H1WB O41A 1_455 0.84 2.43 3.270(6) 179.9

loop_
_geom_torsion_atom_site_label_1
_geom_torsion_atom_site_label_2
_geom_torsion_atom_site_label_3
_geom_torsion_atom_site_label_4
_geom_torsion
C6 O1 C2 C3 -63.2(7)
C6 O1 C2 S1 173.6(4)
C7 S1 C2 O1 -109.5(4)
C7 S1 C2 C3 129.0(5)
O1 C2 C3 O31 179.5(5)
S1 C2 C3 O31 -59.5(6)
O1 C2 C3 C4 57.2(7)
S1 C2 C3 C4 178.2(4)
O31 C3 C4 O41 57.8(7)
C2 C3 C4 O41 -179.5(5)
O31 C3 C4 C5 -175.2(5)
C2 C3 C4 C5 -52.5(7)
O41 C4 C5 O51 57.6(7)
C3 C4 C5 O51 -69.6(6)
O41 C4 C5 C6 178.4(6)
C3 C4 C5 C6 51.3(7)
C2 O1 C6 C5 63.8(7)
C2 O1 C6 C61 -171.8(5)
O51 C5 C6 O1 63.5(6)
C4 C5 C6 O1 -56.0(7)
O51 C5 C6 C61 -57.5(7)
C4 C5 C6 C61 -177.1(5)
C2 S1 C7 C8 61.9(6)
S1 C7 C8 C11 71.3(7)
C7 C8 C11 C12 77.3(9)
C7 C8 C11 C16 -102.6(8)
C16 C11 C12 C13 -1.1(12)
C8 C11 C12 C13 179.0(8)
C11 C12 C13 C14 -0.1(13)
C12 C13 C14 C15 0.0(13)
C13 C14 C15 C16 1.4(14)
C14 C15 C16 C11 -2.7(14)
C12 C11 C16 C15 2.5(12)
C8 C11 C16 C15 -177.7(8)
O1 C6 C61 O61 65.0(7)
C5 C6 C61 O61 -171.8(6)
C6A O1A C2A C3A -59.8(7)
C6A O1A C2A S1A 178.7(4)
C7A S1A C2A O1A -76.8(5)
C7A S1A C2A C3A 159.8(4)
O1A C2A C3A O31A 169.9(5)
S1A C2A C3A O31A -69.4(6)
O1A C2A C3A C4A 51.1(7)
S1A C2A C3A C4A 171.8(4)
O31A C3A C4A O41A 69.2(6)
C2A C3A C4A O41A -171.9(5)
O31A C3A C4A C5A -168.2(5)
C2A C3A C4A C5A -49.3(7)
O41A C4A C5A O51A 53.7(7)
C3A C4A C5A O51A -66.6(7)
O41A C4A C5A C6A 175.9(5)
C3A C4A C5A C6A 55.6(7)
C2A O1A C6A C5A 66.0(6)
C2A O1A C6A C61A -169.4(5)
O51A C5A C6A O1A 57.2(6)
C4A C5A C6A O1A -63.6(6)
O51A C5A C6A C61A -62.7(7)
C4A C5A C6A C61A 176.5(6)
C2A S1A C7A C8A -174.0(5)
S1A C7A C8A C11A -178.9(5)
C7A C8A C11A C12A -86.0(8)
C7A C8A C11A C16A 96.4(8)
C16A C11A C12A C13A -3.0(11)
C8A C11A C12A C13A 179.5(7)
C11A C12A C13A C14A 1.4(12)
C12A C13A C14A C15A 0.5(12)
C13A C14A C15A C16A -0.7(13)
C14A C15A C16A C11A -0.9(12)
C12A C11A C16A C15A 2.7(11)
C8A C11A C16A C15A -179.6(7)
O1A C6A C61A O61A 172.2(5)
C5A C6A C61A O61A -66.6(7)

loop_
_cod_related_entry_id
_cod_related_entry_database
_cod_related_entry_code
1 ChemSpider 30656967
